data_7208288
loop_
_publ_author_name
'Liu, Qing-Xiang'
'Wang, Hong'
'Zhao, Xiao-Jun'
'Yao, Zhao-Quan'
'Wang, Zhi-Qiang'
'Chen, Ai-Hui'
'Wang, Xiu-Guang'

_publ_section_title
;
 N-Heterocyclic carbene silver(i), palladium(ii) and mercury(ii)
 complexes: synthesis, structural studies and catalytic activity
;
_journal_issue 16
_journal_name_full CrystEngComm
_journal_page_first 5330
_journal_paper_doi 10.1039/c2ce25365h
_journal_volume 14
_journal_year 2012
_chemical_formula_sum 'C42 H50 Cl4 N6 O3 Pd2'
_chemical_formula_weight 1041.48
_chemical_name_systematic
;
?
;
_space_group_IT_number 14
_symmetry_cell_setting monoclinic
_symmetry_space_group_name_Hall '-P 2ybc'
_symmetry_space_group_name_H-M 'P 1 21/c 1'
_atom_sites_solution_hydrogens geom
_atom_sites_solution_primary direct
_atom_sites_solution_secondary difmap
_audit_creation_method SHELXL-97
_cell_angle_alpha 90.00
_cell_angle_beta 103.5070(10)
_cell_angle_gamma 90.00
_cell_formula_units_Z 4
_cell_length_a 18.8237(10)
_cell_length_b 20.2191(10)
_cell_length_c 12.4370(6)
_cell_measurement_reflns_used 9932
_cell_measurement_temperature 296(2)
_cell_measurement_theta_max 27.93
_cell_measurement_theta_min 2.23
_cell_volume 4602.6(4)
_computing_cell_refinement 'Bruker SMART'
_computing_data_collection 'Bruker SMART'
_computing_data_reduction 'Bruker SAINT'
_computing_molecular_graphics 'Bruker SHELXTL'
_computing_publication_material 'Bruker SHELXTL'
_computing_structure_refinement 'SHELXL-97 (Sheldrick, 1997)'
_computing_structure_solution 'SHELXS-97 (Sheldrick, 1990)'
_diffrn_ambient_temperature 296(2)
_diffrn_measured_fraction_theta_full 0.996
_diffrn_measured_fraction_theta_max 0.996
_diffrn_measurement_device_type 'CCD area detector'
_diffrn_measurement_method 'phi and omega scans'
_diffrn_radiation_monochromator graphite
_diffrn_radiation_source 'fine-focus sealed tube'
_diffrn_radiation_type MoK\a
_diffrn_radiation_wavelength 0.71073
_diffrn_reflns_av_R_equivalents 0.0166
_diffrn_reflns_av_sigmaI/netI 0.0167
_diffrn_reflns_limit_h_max 22
_diffrn_reflns_limit_h_min -21
_diffrn_reflns_limit_k_max 15
_diffrn_reflns_limit_k_min -24
_diffrn_reflns_limit_l_max 14
_diffrn_reflns_limit_l_min -14
_diffrn_reflns_number 23202
_diffrn_reflns_theta_full 25.01
_diffrn_reflns_theta_max 25.01
_diffrn_reflns_theta_min 1.50
_exptl_absorpt_coefficient_mu 1.057
_exptl_absorpt_correction_T_max 0.836
_exptl_absorpt_correction_T_min 0.809
_exptl_absorpt_correction_type multi-scan
_exptl_absorpt_process_details SADABS
_exptl_crystal_colour YELLOW
_exptl_crystal_density_diffrn 1.503
_exptl_crystal_density_meas ?
_exptl_crystal_density_method 'not measured'
_exptl_crystal_description BLOCK
_exptl_crystal_F_000 2112
_exptl_crystal_size_max 0.20
_exptl_crystal_size_mid 0.18
_exptl_crystal_size_min 0.17
_refine_diff_density_max 0.813
_refine_diff_density_min -0.451
_refine_diff_density_rms 0.063
_refine_ls_extinction_method none
_refine_ls_goodness_of_fit_ref 1.048
_refine_ls_hydrogen_treatment constr
_refine_ls_matrix_type full
_refine_ls_number_parameters 520
_refine_ls_number_reflns 8082
_refine_ls_number_restraints 34
_refine_ls_restrained_S_all 1.073
_refine_ls_R_factor_all 0.0419
_refine_ls_R_factor_gt 0.0312
_refine_ls_shift/su_max 0.002
_refine_ls_shift/su_mean 0.000
_refine_ls_structure_factor_coef Fsqd
_refine_ls_weighting_details 'calc w=1/[\s^2^(Fo^2^)+(0.0492P)^2^+4.7142P] where P=(Fo^2^+2Fc^2^)/3'
_refine_ls_weighting_scheme calc
_refine_ls_wR_factor_gt 0.0953
_refine_ls_wR_factor_ref 0.1035
_reflns_number_gt 6555
_reflns_number_total 8082
_reflns_threshold_expression >2sigma(I)
_cod_data_source_file c2ce25365h.txt
_cod_data_source_block 91204b
_cod_depositor_comments
;
The following automatic conversions were performed:

'_symmetry_cell_setting' value 'Monoclinic' changed to 'monoclinic'
according to /home/saulius/struct/CIF-dictionaries/cif_core.dic
dictionary named 'cif_core.dic' version 2.4.1 from
2010-06-29.

'_exptl_absorpt_correction_type' value 'MULTI-SCAN'
changed to 'multi-scan' according to
/home/saulius/struct/CIF-dictionaries/cif_core.dic dictionary named
'cif_core.dic' version 2.4.1 from 2010-06-29.

Automatic conversion script
Id: cif_fix_values 1891 2012-01-12 08:04:46Z andrius 

The following automatic conversions were performed:

'_exptl_crystal_density_meas' value 'NONE' was changed to '?' - the
value is perceived as not measured.

Automatic conversion script
Id: cif_fix_values 3008 2015-01-20 13:52:24Z robertas 
;
_cod_original_sg_symbol_H-M P2(1)/c
_cod_database_code 7208288

loop_
_symmetry_equiv_pos_as_xyz
'x, y, z'
'-x, y+1/2, -z+1/2'
'-x, -y, -z'
'x, -y-1/2, z-1/2'

loop_
_atom_site_label
_atom_site_type_symbol
_atom_site_fract_x
_atom_site_fract_y
_atom_site_fract_z
_atom_site_U_iso_or_equiv
_atom_site_adp_type
_atom_site_occupancy
_atom_site_symmetry_multiplicity
_atom_site_calc_flag
_atom_site_refinement_flags
Pd1 Pd 0.830749(16) 0.653908(13) 0.37260(2) 0.05018(10) Uani 1 1 d .
Pd2 Pd 0.731167(15) 0.347597(13) 0.97728(2) 0.04985(10) Uani 1 1 d .
Cl1 Cl 0.92246(6) 0.63950(6) 0.52949(9) 0.0739(3) Uani 1 1 d .
Cl2 Cl 0.73376(7) 0.66508(6) 0.22374(9) 0.0733(3) Uani 1 1 d .
Cl3 Cl 0.63164(7) 0.34120(8) 0.83131(12) 0.0975(4) Uani 1 1 d .
Cl4 Cl 0.83643(6) 0.35246(5) 1.11443(8) 0.0666(3) Uani 1 1 d .
O1 O 0.67715(14) 0.67287(14) 0.7250(2) 0.0591(6) Uani 1 1 d .
O2 O 0.73865(13) 0.61989(11) 0.9261(2) 0.0540(6) Uani 1 1 d .
N1 N 0.74508(15) 0.56963(15) 0.4901(2) 0.0485(7) Uani 1 1 d .
N2 N 0.78458(16) 0.51538(14) 0.3656(2) 0.0501(7) Uani 1 1 d .
N3 N 0.80097(15) 0.43641(13) 0.8460(2) 0.0439(6) Uani 1 1 d .
N4 N 0.82338(16) 0.33338(13) 0.8181(2) 0.0464(6) Uani 1 1 d .
N5 N 0.8852(2) 0.73754(18) 0.3340(3) 0.0686(9) Uani 1 1 d .
N6 N 0.6675(2) 0.32464(19) 1.0883(3) 0.0730(10) Uani 1 1 d .
C1 C 0.72267(19) 0.50503(19) 0.4957(3) 0.0536(9) Uani 1 1 d .
C2 C 0.74840(19) 0.46944(18) 0.4172(3) 0.0536(8) Uani 1 1 d .
C3 C 0.7387(2) 0.4021(2) 0.4037(4) 0.0728(12) Uani 1 1 d .
H3 H 0.7557 0.3788 0.3503 0.087 Uiso 1 1 calc R
C4 C 0.7023(3) 0.3713(3) 0.4739(5) 0.0914(16) Uani 1 1 d .
H4 H 0.6951 0.3258 0.4681 0.110 Uiso 1 1 calc R
C5 C 0.6760(3) 0.4062(3) 0.5535(5) 0.0882(16) Uani 1 1 d .
H5 H 0.6518 0.3832 0.5990 0.106 Uiso 1 1 calc R
C6 C 0.6847(2) 0.4734(2) 0.5666(3) 0.0699(12) Uani 1 1 d .
H6 H 0.6666 0.4966 0.6190 0.084 Uiso 1 1 calc R
C7 C 0.78330(18) 0.57546(17) 0.4112(3) 0.0463(8) Uani 1 1 d .
C8 C 0.8232(2) 0.4995(2) 0.2782(3) 0.0611(10) Uani 1 1 d .
H8A H 0.8247 0.5385 0.2334 0.073 Uiso 1 1 calc R
H8B H 0.7965 0.4653 0.2306 0.073 Uiso 1 1 calc R
C9 C 0.8992(2) 0.4763(2) 0.3256(4) 0.0744(12) Uani 1 1 d .
H9A H 0.9266 0.5110 0.3692 0.112 Uiso 1 1 calc R
H9B H 0.9220 0.4646 0.2667 0.112 Uiso 1 1 calc R
H9C H 0.8980 0.4383 0.3715 0.112 Uiso 1 1 calc R
C10 C 0.73257(19) 0.6223(2) 0.5633(3) 0.0549(9) Uani 1 1 d .
H10A H 0.7640 0.6594 0.5568 0.066 Uiso 1 1 calc R
H10B H 0.7463 0.6066 0.6390 0.066 Uiso 1 1 calc R
C11 C 0.65379(19) 0.64608(17) 0.5389(3) 0.0493(8) Uani 1 1 d .
C12 C 0.62846(19) 0.67308(18) 0.6262(3) 0.0502(8) Uani 1 1 d .
C13 C 0.5576(2) 0.6979(2) 0.6067(4) 0.0682(11) Uani 1 1 d .
H13 H 0.5408 0.7172 0.6641 0.082 Uiso 1 1 calc R
C14 C 0.5126(2) 0.6940(3) 0.5033(4) 0.0822(14) Uani 1 1 d .
H14 H 0.4650 0.7099 0.4912 0.099 Uiso 1 1 calc R
C15 C 0.5368(3) 0.6667(3) 0.4165(4) 0.0808(13) Uani 1 1 d .
H15 H 0.5058 0.6643 0.3464 0.097 Uiso 1 1 calc R
C16 C 0.6079(2) 0.6429(2) 0.4348(3) 0.0645(10) Uani 1 1 d .
H16 H 0.6246 0.6247 0.3766 0.077 Uiso 1 1 calc R
C17 C 0.6546(2) 0.69441(19) 0.8220(3) 0.0560(9) Uani 1 1 d .
H17A H 0.6151 0.6669 0.8344 0.067 Uiso 1 1 calc R
H17B H 0.6378 0.7399 0.8134 0.067 Uiso 1 1 calc R
C18 C 0.7189(2) 0.68862(17) 0.9154(3) 0.0543(9) Uani 1 1 d .
H18A H 0.7591 0.7147 0.9013 0.065 Uiso 1 1 calc R
H18B H 0.7073 0.7045 0.9829 0.065 Uiso 1 1 calc R
C19 C 0.80807(18) 0.60301(17) 0.9804(3) 0.0464(8) Uani 1 1 d .
C20 C 0.82730(18) 0.53785(16) 0.9623(3) 0.0439(7) Uani 1 1 d .
C21 C 0.8955(2) 0.51601(19) 1.0153(3) 0.0536(9) Uani 1 1 d .
H21 H 0.9091 0.4727 1.0049 0.064 Uiso 1 1 calc R
C22 C 0.9443(2) 0.5578(2) 1.0844(3) 0.0646(10) Uani 1 1 d .
H22 H 0.9906 0.5427 1.1194 0.078 Uiso 1 1 calc R
C23 C 0.9240(2) 0.6210(2) 1.1007(3) 0.0686(11) Uani 1 1 d .
H23 H 0.9567 0.6488 1.1473 0.082 Uiso 1 1 calc R
C24 C 0.8566(2) 0.64415(19) 1.0499(3) 0.0586(9) Uani 1 1 d .
H24 H 0.8433 0.6874 1.0619 0.070 Uiso 1 1 calc R
C25 C 0.77135(18) 0.49550(16) 0.8869(3) 0.0496(8) Uani 1 1 d .
H25A H 0.7349 0.4821 0.9263 0.059 Uiso 1 1 calc R
H25B H 0.7469 0.5220 0.8242 0.059 Uiso 1 1 calc R
C26 C 0.84471(17) 0.43588(17) 0.7697(3) 0.0443(7) Uani 1 1 d .
C27 C 0.85887(19) 0.37053(17) 0.7521(3) 0.0469(8) Uani 1 1 d .
C28 C 0.9004(2) 0.3518(2) 0.6782(3) 0.0586(10) Uani 1 1 d .
H28 H 0.9096 0.3075 0.6662 0.070 Uiso 1 1 calc R
C29 C 0.9269(2) 0.4015(2) 0.6241(3) 0.0669(11) Uani 1 1 d .
H29 H 0.9561 0.3910 0.5755 0.080 Uiso 1 1 calc R
C30 C 0.9114(2) 0.4675(2) 0.6400(3) 0.0672(11) Uani 1 1 d .
H30 H 0.9291 0.4998 0.6000 0.081 Uiso 1 1 calc R
C31 C 0.87033(19) 0.4867(2) 0.7135(3) 0.0563(9) Uani 1 1 d .
H31 H 0.8605 0.5309 0.7246 0.068 Uiso 1 1 calc R
C32 C 0.78850(17) 0.37370(16) 0.8739(3) 0.0428(7) Uani 1 1 d .
C33 C 0.8265(2) 0.26148(17) 0.8278(4) 0.0647(10) Uani 1 1 d .
H33A H 0.8180 0.2423 0.7544 0.078 Uiso 1 1 calc R
H33B H 0.7877 0.2466 0.8613 0.078 Uiso 1 1 calc R
C34 C 0.8978(3) 0.2372(2) 0.8951(4) 0.0892(15) Uani 1 1 d .
H34A H 0.9363 0.2505 0.8609 0.134 Uiso 1 1 calc R
H34B H 0.8968 0.1899 0.8997 0.134 Uiso 1 1 calc R
H34C H 0.9063 0.2557 0.9681 0.134 Uiso 1 1 calc R
C35 C 0.9181(2) 0.7828(2) 0.3279(3) 0.0607(10) Uani 1 1 d .
C36 C 0.9612(3) 0.8420(2) 0.3237(4) 0.0762(13) Uani 1 1 d .
H36A H 0.9470 0.8759 0.3685 0.114 Uiso 1 1 calc R
H36B H 0.9530 0.8571 0.2487 0.114 Uiso 1 1 calc R
H36C H 1.0121 0.8320 0.3512 0.114 Uiso 1 1 calc R
C37 C 0.6278(2) 0.3218(2) 1.1431(4) 0.0688(11) Uani 1 1 d .
C38 C 0.5770(3) 0.3186(3) 1.2142(4) 0.0921(15) Uani 1 1 d .
H38A H 0.5871 0.2801 1.2603 0.138 Uiso 1 1 calc R
H38B H 0.5280 0.3163 1.1697 0.138 Uiso 1 1 calc R
H38C H 0.5822 0.3575 1.2598 0.138 Uiso 1 1 calc R
O3 O 0.4669(4) 0.4381(4) 0.1225(7) 0.207(3) Uani 1 1 d DU
C40 C 0.4949(6) 0.4794(5) 0.3157(9) 0.209(4) Uani 1 1 d DU
H40A H 0.4958 0.4357 0.3465 0.313 Uiso 1 1 calc R
H40B H 0.4795 0.5105 0.3639 0.313 Uiso 1 1 calc R
H40C H 0.5429 0.4909 0.3078 0.313 Uiso 1 1 calc R
C41 C 0.4211(6) 0.4412(6) 0.0024(9) 0.204(4) Uani 1 1 d DU
H41A H 0.3698 0.4343 0.0000 0.245 Uiso 1 1 calc R
H41B H 0.4266 0.4840 -0.0302 0.245 Uiso 1 1 calc R
C39 C 0.4439(6) 0.4808(5) 0.2073(9) 0.202(4) Uani 1 1 d DU
H39A H 0.4389 0.5261 0.1808 0.243 Uiso 1 1 calc R
H39B H 0.3963 0.4663 0.2154 0.243 Uiso 1 1 calc R
C42 C 0.4492(7) 0.3880(6) -0.0579(10) 0.227(5) Uani 1 1 d DU
H42A H 0.4404 0.3459 -0.0277 0.341 Uiso 1 1 calc R
H42B H 0.5007 0.3939 -0.0504 0.341 Uiso 1 1 calc R
H42C H 0.4246 0.3897 -0.1347 0.341 Uiso 1 1 calc R

loop_
_atom_site_aniso_label
_atom_site_aniso_U_11
_atom_site_aniso_U_22
_atom_site_aniso_U_33
_atom_site_aniso_U_23
_atom_site_aniso_U_13
_atom_site_aniso_U_12
Pd1 0.05825(19) 0.04786(17) 0.04887(17) -0.00401(11) 0.02150(13) -0.00207(12)
Pd2 0.05371(18) 0.04764(17) 0.05206(17) -0.00085(11) 0.02013(13) -0.00324(12)
Cl1 0.0660(6) 0.0873(8) 0.0641(6) -0.0005(5) 0.0067(5) -0.0165(5)
Cl2 0.0784(7) 0.0864(8) 0.0543(5) 0.0065(5) 0.0137(5) 0.0128(6)
Cl3 0.0627(7) 0.1417(13) 0.0815(8) 0.0009(8) 0.0032(6) -0.0155(7)
Cl4 0.0716(6) 0.0770(7) 0.0498(5) 0.0057(4) 0.0112(5) -0.0077(5)
O1 0.0523(15) 0.0738(17) 0.0542(15) -0.0075(13) 0.0186(12) 0.0143(12)
O2 0.0521(14) 0.0407(13) 0.0671(15) -0.0053(11) 0.0099(12) 0.0046(11)
N1 0.0458(15) 0.0557(18) 0.0459(15) -0.0050(13) 0.0146(13) -0.0011(13)
N2 0.0542(17) 0.0499(17) 0.0482(16) -0.0070(13) 0.0156(13) -0.0005(13)
N3 0.0465(15) 0.0384(14) 0.0464(15) 0.0003(12) 0.0101(12) 0.0031(12)
N4 0.0561(17) 0.0393(15) 0.0463(15) -0.0028(12) 0.0168(13) 0.0010(12)
N5 0.080(2) 0.063(2) 0.070(2) 0.0002(17) 0.0330(19) -0.0042(19)
N6 0.068(2) 0.084(3) 0.076(2) 0.000(2) 0.033(2) -0.0104(19)
C1 0.0424(19) 0.064(2) 0.051(2) 0.0045(17) 0.0050(16) -0.0062(16)
C2 0.047(2) 0.053(2) 0.057(2) -0.0019(17) 0.0068(17) -0.0025(16)
C3 0.069(3) 0.056(2) 0.090(3) -0.003(2) 0.010(2) -0.007(2)
C4 0.085(3) 0.065(3) 0.117(4) 0.012(3) 0.008(3) -0.019(3)
C5 0.069(3) 0.096(4) 0.093(4) 0.032(3) 0.007(3) -0.030(3)
C6 0.049(2) 0.098(4) 0.061(2) 0.009(2) 0.0106(19) -0.014(2)
C7 0.0451(18) 0.052(2) 0.0410(17) -0.0066(15) 0.0087(14) 0.0015(15)
C8 0.075(3) 0.060(2) 0.052(2) -0.0127(17) 0.0233(19) 0.0025(19)
C9 0.069(3) 0.094(3) 0.066(3) -0.011(2) 0.027(2) 0.005(2)
C10 0.049(2) 0.068(2) 0.050(2) -0.0115(17) 0.0149(16) 0.0012(17)
C11 0.0444(19) 0.052(2) 0.052(2) 0.0065(15) 0.0140(16) -0.0021(15)
C12 0.0475(19) 0.051(2) 0.056(2) 0.0080(16) 0.0197(17) 0.0029(15)
C13 0.055(2) 0.079(3) 0.076(3) 0.014(2) 0.024(2) 0.016(2)
C14 0.051(2) 0.098(4) 0.097(4) 0.028(3) 0.016(2) 0.020(2)
C15 0.060(3) 0.095(4) 0.077(3) 0.018(3) -0.004(2) 0.003(2)
C16 0.056(2) 0.079(3) 0.055(2) 0.0053(19) 0.0075(19) 0.0044(19)
C17 0.063(2) 0.052(2) 0.060(2) -0.0002(17) 0.0308(19) 0.0170(17)
C18 0.070(2) 0.0399(19) 0.058(2) -0.0062(16) 0.0263(19) 0.0093(17)
C19 0.0498(19) 0.0480(19) 0.0438(18) -0.0008(14) 0.0158(15) 0.0009(15)
C20 0.0468(18) 0.0455(18) 0.0405(17) 0.0016(14) 0.0127(14) 0.0015(14)
C21 0.055(2) 0.055(2) 0.050(2) 0.0041(16) 0.0107(17) 0.0065(17)
C22 0.052(2) 0.087(3) 0.052(2) 0.002(2) 0.0048(18) 0.005(2)
C23 0.064(3) 0.085(3) 0.053(2) -0.015(2) 0.007(2) -0.012(2)
C24 0.066(2) 0.056(2) 0.055(2) -0.0118(17) 0.0152(19) -0.0069(18)
C25 0.0464(19) 0.0393(18) 0.061(2) -0.0017(15) 0.0094(16) 0.0048(14)
C26 0.0409(17) 0.0506(19) 0.0386(16) 0.0065(14) 0.0035(14) 0.0006(14)
C27 0.0502(19) 0.051(2) 0.0377(17) -0.0010(14) 0.0072(15) 0.0018(15)
C28 0.060(2) 0.072(3) 0.046(2) -0.0042(17) 0.0143(17) 0.0082(19)
C29 0.057(2) 0.099(3) 0.048(2) 0.000(2) 0.0176(18) 0.000(2)
C30 0.057(2) 0.094(3) 0.051(2) 0.018(2) 0.0124(18) -0.012(2)
C31 0.049(2) 0.057(2) 0.058(2) 0.0135(17) 0.0030(17) -0.0029(17)
C32 0.0460(18) 0.0405(17) 0.0412(17) -0.0014(14) 0.0091(14) -0.0016(14)
C33 0.086(3) 0.0375(19) 0.077(3) -0.0058(18) 0.033(2) 0.0001(19)
C34 0.115(4) 0.057(3) 0.095(4) 0.010(2) 0.023(3) 0.023(3)
C35 0.068(2) 0.060(2) 0.058(2) 0.0079(18) 0.0225(19) 0.002(2)
C36 0.085(3) 0.072(3) 0.073(3) 0.010(2) 0.020(2) -0.014(2)
C37 0.067(3) 0.071(3) 0.073(3) -0.002(2) 0.026(2) -0.010(2)
C38 0.080(3) 0.112(4) 0.100(4) -0.002(3) 0.052(3) -0.006(3)
O3 0.199(6) 0.191(6) 0.233(6) 0.019(5) 0.056(5) 0.021(5)
C40 0.238(9) 0.150(7) 0.234(8) -0.030(7) 0.048(7) 0.003(6)
C41 0.168(7) 0.207(8) 0.239(9) 0.013(7) 0.049(7) -0.042(6)
C39 0.202(8) 0.171(7) 0.239(9) -0.042(7) 0.064(7) 0.057(6)
C42 0.228(9) 0.256(9) 0.205(8) -0.041(7) 0.065(7) -0.017(8)

loop_
_atom_type_symbol
_atom_type_description
_atom_type_scat_dispersion_real
_atom_type_scat_dispersion_imag
_atom_type_scat_source
C C 0.0033 0.0016 'International Tables Vol C Tables 4.2.6.8 and 6.1.1.4'
H H 0.0000 0.0000 'International Tables Vol C Tables 4.2.6.8 and 6.1.1.4'
N N 0.0061 0.0033 'International Tables Vol C Tables 4.2.6.8 and 6.1.1.4'
O O 0.0106 0.0060 'International Tables Vol C Tables 4.2.6.8 and 6.1.1.4'
Cl Cl 0.1484 0.1585 'International Tables Vol C Tables 4.2.6.8 and 6.1.1.4'
Pd Pd -0.9988 1.0072 'International Tables Vol C Tables 4.2.6.8 and 6.1.1.4'

loop_
_geom_angle_atom_site_label_1
_geom_angle_atom_site_label_2
_geom_angle_atom_site_label_3
_geom_angle
C7 Pd1 N5 178.18(15)
C7 Pd1 Cl2 87.38(10)
N5 Pd1 Cl2 94.33(11)
C7 Pd1 Cl1 89.10(10)
N5 Pd1 Cl1 89.22(11)
Cl2 Pd1 Cl1 175.78(4)
C32 Pd2 N6 176.98(15)
C32 Pd2 Cl3 88.20(10)
N6 Pd2 Cl3 91.27(11)
C32 Pd2 Cl4 87.91(10)
N6 Pd2 Cl4 92.72(11)
Cl3 Pd2 Cl4 175.66(5)
C12 O1 C17 119.5(3)
C19 O2 C18 118.9(3)
C7 N1 C1 109.9(3)
C7 N1 C10 125.6(3)
C1 N1 C10 124.4(3)
C7 N2 C2 110.5(3)
C7 N2 C8 124.6(3)
C2 N2 C8 124.8(3)
C32 N3 C26 109.5(3)
C32 N3 C25 125.2(3)
C26 N3 C25 125.3(3)
C32 N4 C27 109.8(3)
C32 N4 C33 125.4(3)
C27 N4 C33 124.8(3)
C35 N5 Pd1 170.8(4)
C37 N6 Pd2 168.7(4)
N1 C1 C2 107.1(3)
N1 C1 C6 131.8(4)
C2 C1 C6 121.0(4)
C3 C2 C1 122.6(4)
C3 C2 N2 131.9(4)
C1 C2 N2 105.5(3)
C4 C3 C2 116.1(5)
C4 C3 H3 121.9
C2 C3 H3 121.9
C3 C4 C5 122.1(5)
C3 C4 H4 118.9
C5 C4 H4 118.9
C6 C5 C4 122.1(4)
C6 C5 H5 118.9
C4 C5 H5 118.9
C5 C6 C1 115.9(4)
C5 C6 H6 122.0
C1 C6 H6 122.0
N2 C7 N1 107.0(3)
N2 C7 Pd1 125.6(2)
N1 C7 Pd1 127.3(2)
N2 C8 C9 111.7(3)
N2 C8 H8A 109.3
C9 C8 H8A 109.3
N2 C8 H8B 109.3
C9 C8 H8B 109.3
H8A C8 H8B 107.9
C8 C9 H9A 109.5
C8 C9 H9B 109.5
H9A C9 H9B 109.5
C8 C9 H9C 109.5
H9A C9 H9C 109.5
H9B C9 H9C 109.5
N1 C10 C11 113.6(3)
N1 C10 H10A 108.9
C11 C10 H10A 108.9
N1 C10 H10B 108.9
C11 C10 H10B 108.9
H10A C10 H10B 107.7
C16 C11 C12 119.7(3)
C16 C11 C10 122.7(3)
C12 C11 C10 117.6(3)
O1 C12 C13 125.3(3)
O1 C12 C11 115.1(3)
C13 C12 C11 119.6(4)
C14 C13 C12 120.0(4)
C14 C13 H13 120.0
C12 C13 H13 120.0
C13 C14 C15 120.9(4)
C13 C14 H14 119.5
C15 C14 H14 119.5
C14 C15 C16 119.4(4)
C14 C15 H15 120.3
C16 C15 H15 120.3
C11 C16 C15 120.3(4)
C11 C16 H16 119.8
C15 C16 H16 119.8
O1 C17 C18 106.7(3)
O1 C17 H17A 110.4
C18 C17 H17A 110.4
O1 C17 H17B 110.4
C18 C17 H17B 110.4
H17A C17 H17B 108.6
O2 C18 C17 107.3(3)
O2 C18 H18A 110.3
C17 C18 H18A 110.3
O2 C18 H18B 110.3
C17 C18 H18B 110.3
H18A C18 H18B 108.5
O2 C19 C24 125.1(3)
O2 C19 C20 114.2(3)
C24 C19 C20 120.7(3)
C21 C20 C19 118.3(3)
C21 C20 C25 123.8(3)
C19 C20 C25 117.8(3)
C20 C21 C22 120.7(4)
C20 C21 H21 119.6
C22 C21 H21 119.6
C23 C22 C21 119.6(4)
C23 C22 H22 120.2
C21 C22 H22 120.2
C24 C23 C22 121.1(4)
C24 C23 H23 119.4
C22 C23 H23 119.4
C23 C24 C19 119.5(4)
C23 C24 H24 120.3
C19 C24 H24 120.3
N3 C25 C20 114.5(3)
N3 C25 H25A 108.6
C20 C25 H25A 108.6
N3 C25 H25B 108.6
C20 C25 H25B 108.6
H25A C25 H25B 107.6
C27 C26 C31 121.7(3)
C27 C26 N3 106.4(3)
C31 C26 N3 131.8(3)
C26 C27 C28 121.8(3)
C26 C27 N4 106.7(3)
C28 C27 N4 131.5(3)
C29 C28 C27 116.8(4)
C29 C28 H28 121.6
C27 C28 H28 121.6
C28 C29 C30 121.4(4)
C28 C29 H29 119.3
C30 C29 H29 119.3
C31 C30 C29 122.2(4)
C31 C30 H30 118.9
C29 C30 H30 118.9
C30 C31 C26 116.0(4)
C30 C31 H31 122.0
C26 C31 H31 122.0
N4 C32 N3 107.7(3)
N4 C32 Pd2 126.6(2)
N3 C32 Pd2 125.8(2)
N4 C33 C34 112.8(4)
N4 C33 H33A 109.0
C34 C33 H33A 109.0
N4 C33 H33B 109.0
C34 C33 H33B 109.0
H33A C33 H33B 107.8
C33 C34 H34A 109.5
C33 C34 H34B 109.5
H34A C34 H34B 109.5
C33 C34 H34C 109.5
H34A C34 H34C 109.5
H34B C34 H34C 109.5
N5 C35 C36 178.1(4)
C35 C36 H36A 109.5
C35 C36 H36B 109.5
H36A C36 H36B 109.5
C35 C36 H36C 109.5
H36A C36 H36C 109.5
H36B C36 H36C 109.5
N6 C37 C38 179.6(6)
C37 C38 H38A 109.5
C37 C38 H38B 109.5
H38A C38 H38B 109.5
C37 C38 H38C 109.5
H38A C38 H38C 109.5
H38B C38 H38C 109.5
C39 O3 C41 117.9(8)
C39 C40 H40A 109.5
C39 C40 H40B 109.5
H40A C40 H40B 109.5
C39 C40 H40C 109.5
H40A C40 H40C 109.5
H40B C40 H40C 109.5
C42 C41 O3 106.0(9)
C42 C41 H41A 110.5
O3 C41 H41A 110.5
C42 C41 H41B 110.5
O3 C41 H41B 110.5
H41A C41 H41B 108.7
C40 C39 O3 113.6(9)
C40 C39 H39A 108.9
O3 C39 H39A 108.9
C40 C39 H39B 108.9
O3 C39 H39B 108.9
H39A C39 H39B 107.7
C41 C42 H42A 109.5
C41 C42 H42B 109.5
H42A C42 H42B 109.5
C41 C42 H42C 109.5
H42A C42 H42C 109.5
H42B C42 H42C 109.5

loop_
_geom_bond_atom_site_label_1
_geom_bond_atom_site_label_2
_geom_bond_distance
Pd1 C7 1.935(3)
Pd1 N5 2.090(4)
Pd1 Cl2 2.2876(11)
Pd1 Cl1 2.3019(11)
Pd2 C32 1.935(3)
Pd2 N6 2.081(3)
Pd2 Cl3 2.2878(13)
Pd2 Cl4 2.2948(11)
O1 C12 1.351(4)
O1 C17 1.436(4)
O2 C19 1.367(4)
O2 C18 1.437(4)
N1 C7 1.351(4)
N1 C1 1.380(5)
N1 C10 1.455(4)
N2 C7 1.343(4)
N2 C2 1.393(5)
N2 C8 1.478(4)
N3 C32 1.349(4)
N3 C26 1.394(4)
N3 C25 1.459(4)
N4 C32 1.338(4)
N4 C27 1.393(4)
N4 C33 1.459(4)
N5 C35 1.118(5)
N6 C37 1.124(5)
C1 C2 1.388(5)
C1 C6 1.411(5)
C2 C3 1.380(5)
C3 C4 1.377(7)
C3 H3 0.9300
C4 C5 1.397(8)
C4 H4 0.9300
C5 C6 1.374(7)
C5 H5 0.9300
C6 H6 0.9300
C8 C9 1.490(6)
C8 H8A 0.9700
C8 H8B 0.9700
C9 H9A 0.9600
C9 H9B 0.9600
C9 H9C 0.9600
C10 C11 1.521(5)
C10 H10A 0.9700
C10 H10B 0.9700
C11 C16 1.380(5)
C11 C12 1.394(5)
C12 C13 1.393(5)
C13 C14 1.368(6)
C13 H13 0.9300
C14 C15 1.381(7)
C14 H14 0.9300
C15 C16 1.390(6)
C15 H15 0.9300
C16 H16 0.9300
C17 C18 1.474(5)
C17 H17A 0.9700
C17 H17B 0.9700
C18 H18A 0.9700
C18 H18B 0.9700
C19 C24 1.380(5)
C19 C20 1.398(5)
C20 C21 1.371(5)
C20 C25 1.504(5)
C21 C22 1.389(5)
C21 H21 0.9300
C22 C23 1.362(6)
C22 H22 0.9300
C23 C24 1.362(6)
C23 H23 0.9300
C24 H24 0.9300
C25 H25A 0.9700
C25 H25B 0.9700
C26 C27 1.376(5)
C26 C31 1.391(5)
C27 C28 1.390(5)
C28 C29 1.369(6)
C28 H28 0.9300
C29 C30 1.390(6)
C29 H29 0.9300
C30 C31 1.383(6)
C30 H30 0.9300
C31 H31 0.9300
C33 C34 1.490(6)
C33 H33A 0.9700
C33 H33B 0.9700
C34 H34A 0.9600
C34 H34B 0.9600
C34 H34C 0.9600
C35 C36 1.454(6)
C36 H36A 0.9600
C36 H36B 0.9600
C36 H36C 0.9600
C37 C38 1.447(6)
C38 H38A 0.9600
C38 H38B 0.9600
C38 H38C 0.9600
O3 C39 1.504(7)
O3 C41 1.542(8)
C40 C39 1.461(8)
C40 H40A 0.9600
C40 H40B 0.9600
C40 H40C 0.9600
C41 C42 1.478(8)
C41 H41A 0.9700
C41 H41B 0.9700
C39 H39A 0.9700
C39 H39B 0.9700
C42 H42A 0.9600
C42 H42B 0.9600
C42 H42C 0.9600

loop_
_geom_torsion_atom_site_label_1
_geom_torsion_atom_site_label_2
_geom_torsion_atom_site_label_3
_geom_torsion_atom_site_label_4
_geom_torsion
C7 Pd1 N5 C35 -49(5)
Cl2 Pd1 N5 C35 152(2)
Cl1 Pd1 N5 C35 -26(2)
C32 Pd2 N6 C37 14(4)
Cl3 Pd2 N6 C37 -66(2)
Cl4 Pd2 N6 C37 116(2)
C7 N1 C1 C2 0.2(4)
C10 N1 C1 C2 -176.5(3)
C7 N1 C1 C6 176.8(4)
C10 N1 C1 C6 0.0(6)
N1 C1 C2 C3 177.0(4)
C6 C1 C2 C3 -0.1(6)
N1 C1 C2 N2 -1.1(4)
C6 C1 C2 N2 -178.1(3)
C7 N2 C2 C3 -176.2(4)
C8 N2 C2 C3 0.1(6)
C7 N2 C2 C1 1.6(4)
C8 N2 C2 C1 177.8(3)
C1 C2 C3 C4 -0.6(6)
N2 C2 C3 C4 176.8(4)
C2 C3 C4 C5 0.7(7)
C3 C4 C5 C6 0.0(8)
C4 C5 C6 C1 -0.7(7)
N1 C1 C6 C5 -175.4(4)
C2 C1 C6 C5 0.7(6)
C2 N2 C7 N1 -1.5(4)
C8 N2 C7 N1 -177.7(3)
C2 N2 C7 Pd1 176.6(2)
C8 N2 C7 Pd1 0.3(5)
C1 N1 C7 N2 0.8(4)
C10 N1 C7 N2 177.5(3)
C1 N1 C7 Pd1 -177.2(2)
C10 N1 C7 Pd1 -0.6(5)
N5 Pd1 C7 N2 -79(4)
Cl2 Pd1 C7 N2 80.4(3)
Cl1 Pd1 C7 N2 -101.9(3)
N5 Pd1 C7 N1 99(4)
Cl2 Pd1 C7 N1 -102.0(3)
Cl1 Pd1 C7 N1 75.7(3)
C7 N2 C8 C9 91.4(4)
C2 N2 C8 C9 -84.3(5)
C7 N1 C10 C11 110.0(4)
C1 N1 C10 C11 -73.8(4)
N1 C10 C11 C16 -28.3(5)
N1 C10 C11 C12 152.8(3)
C17 O1 C12 C13 5.6(6)
C17 O1 C12 C11 -174.8(3)
C16 C11 C12 O1 178.9(3)
C10 C11 C12 O1 -2.2(5)
C16 C11 C12 C13 -1.5(5)
C10 C11 C12 C13 177.5(3)
O1 C12 C13 C14 -178.4(4)
C11 C12 C13 C14 1.9(6)
C12 C13 C14 C15 -1.2(7)
C13 C14 C15 C16 0.1(8)
C12 C11 C16 C15 0.3(6)
C10 C11 C16 C15 -178.6(4)
C14 C15 C16 C11 0.4(7)
C12 O1 C17 C18 -179.9(3)
C19 O2 C18 C17 159.0(3)
O1 C17 C18 O2 -62.5(4)
C18 O2 C19 C24 16.9(5)
C18 O2 C19 C20 -164.5(3)
O2 C19 C20 C21 -178.7(3)
C24 C19 C20 C21 0.0(5)
O2 C19 C20 C25 0.5(4)
C24 C19 C20 C25 179.1(3)
C19 C20 C21 C22 -0.5(5)
C25 C20 C21 C22 -179.6(3)
C20 C21 C22 C23 0.7(6)
C21 C22 C23 C24 -0.3(6)
C22 C23 C24 C19 -0.2(6)
O2 C19 C24 C23 178.9(3)
C20 C19 C24 C23 0.4(5)
C32 N3 C25 C20 111.7(4)
C26 N3 C25 C20 -70.3(4)
C21 C20 C25 N3 -18.3(5)
C19 C20 C25 N3 162.6(3)
C32 N3 C26 C27 -0.2(4)
C25 N3 C26 C27 -178.5(3)
C32 N3 C26 C31 177.4(3)
C25 N3 C26 C31 -0.9(6)
C31 C26 C27 C28 0.9(5)
N3 C26 C27 C28 178.8(3)
C31 C26 C27 N4 -177.9(3)
N3 C26 C27 N4 0.0(4)
C32 N4 C27 C26 0.2(4)
C33 N4 C27 C26 -177.5(3)
C32 N4 C27 C28 -178.4(4)
C33 N4 C27 C28 3.9(6)
C26 C27 C28 C29 0.4(5)
N4 C27 C28 C29 178.8(4)
C27 C28 C29 C30 -1.8(6)
C28 C29 C30 C31 2.0(6)
C29 C30 C31 C26 -0.7(6)
C27 C26 C31 C30 -0.7(5)
N3 C26 C31 C30 -178.0(3)
C27 N4 C32 N3 -0.4(4)
C33 N4 C32 N3 177.4(3)
C27 N4 C32 Pd2 -179.8(2)
C33 N4 C32 Pd2 -2.0(5)
C26 N3 C32 N4 0.4(4)
C25 N3 C32 N4 178.7(3)
C26 N3 C32 Pd2 179.8(2)
C25 N3 C32 Pd2 -1.9(5)
N6 Pd2 C32 N4 -169(3)
Cl3 Pd2 C32 N4 -88.8(3)
Cl4 Pd2 C32 N4 89.3(3)
N6 Pd2 C32 N3 12(3)
Cl3 Pd2 C32 N3 91.9(3)
Cl4 Pd2 C32 N3 -90.0(3)
C32 N4 C33 C34 -103.2(4)
C27 N4 C33 C34 74.2(5)
Pd1 N5 C35 C36 -19(17)
Pd2 N6 C37 C38 -67(100)
C39 O3 C41 C42 -171.9(9)
C41 O3 C39 C40 -174.1(9)
